data_7230469
loop_
_publ_author_name
'Xia, Zeming'
'Guo, Xiaoyu'
'Zhu, Yanpeng'
'Wang, Yonggen'
'Wang, Jiaobing'

_publ_section_title
;
 A julolidine-fused anthracene derivative: synthesis, photophysical
 properties, and oxidative dimerization
;
_journal_issue 24
_journal_name_full 'RSC Advances'
_journal_page_first 13588
_journal_paper_doi 10.1039/C8RA02205D
_journal_volume 8
_journal_year 2018
_chemical_formula_moiety 'C36 H28 N2'
_chemical_formula_sum 'C36 H28 N2'
_chemical_formula_weight 488.60
_chemical_name_systematic J-A
_space_group_crystal_system orthorhombic
_space_group_IT_number 60
_space_group_name_Hall '-P 2n 2ab'
_space_group_name_H-M_alt 'P b c n'
_symmetry_space_group_name_Hall '-P 2n 2ab'
_symmetry_space_group_name_H-M 'P b c n'
_atom_sites_solution_hydrogens geom
_atom_sites_solution_primary direct
_audit_block_doi 10.5517/ccdc.csd.cc1zd9wk
_audit_creation_date 2018-02-07
_audit_creation_method
;
Olex2 1.2-beta
(compiled 2016.02.19 svn.r3266 for OlexSys, GUI svn.r5155)
;
_audit_update_record
;
2018-03-12 deposited with the CCDC.
2018-04-04 downloaded from the CCDC.
;
_cell_angle_alpha 90
_cell_angle_beta 90
_cell_angle_gamma 90
_cell_formula_units_Z 4
_cell_length_a 14.7747(3)
_cell_length_b 11.8462(3)
_cell_length_c 13.9054(3)
_cell_measurement_reflns_used 2452
_cell_measurement_temperature 149.99(10)
_cell_measurement_theta_max 73.1930
_cell_measurement_theta_min 5.7330
_cell_volume 2433.78(9)
_computing_cell_refinement 'CrysAlisPro 1.171.38.43 (Rigaku OD, 2015)'
_computing_data_collection 'CrysAlisPro 1.171.38.43 (Rigaku OD, 2015)'
_computing_data_reduction 'CrysAlisPro 1.171.38.43 (Rigaku OD, 2015)'
_computing_molecular_graphics 'Olex2 (Dolomanov et al., 2009)'
_computing_publication_material 'Olex2 (Dolomanov et al., 2009)'
_computing_structure_refinement 'ShelXL (Sheldrick, 2015)'
_computing_structure_solution 'ShelXS (Sheldrick, 2008)'
_diffrn_ambient_environment N~2~
_diffrn_ambient_temperature 149.99(10)
_diffrn_detector 'CCD plate'
_diffrn_detector_area_resol_mean 5.2913
_diffrn_detector_type AtlasS2
_diffrn_measured_fraction_theta_full 0.990
_diffrn_measured_fraction_theta_max 0.958
_diffrn_measurement_details
;
List of Runs (angles in degrees, time in seconds):

  # Type    Start    End  Width  t~exp~   \w     \q     \k     \f   Frames
#--------------------------------------------------------------------------
  1  \w   -119.00  -7.00   1.00   20.00    --  -41.89 -19.00 -90.00  112
  2  \w     33.00 130.00   1.00   87.50    --  107.79 -30.00  90.00   97
  3  \w     85.00 177.00   1.00   87.50    --  107.79  30.00  30.00   92
  4  \w     44.00 108.00   1.00   87.50    --  107.79 -94.00 -60.00   64
;
_diffrn_measurement_device 'four-circle diffractometer'
_diffrn_measurement_device_type 'SuperNova, Dual, Cu at zero, AtlasS2'
_diffrn_measurement_method '\w scans'
_diffrn_orient_matrix_type 'CrysAlisPro convention (1999,Acta A55,543-557)'
_diffrn_orient_matrix_UB_11 0.0704962000
_diffrn_orient_matrix_UB_12 0.0864747000
_diffrn_orient_matrix_UB_13 -0.0351350000
_diffrn_orient_matrix_UB_21 -0.0339579000
_diffrn_orient_matrix_UB_22 -0.0152935000
_diffrn_orient_matrix_UB_23 -0.1040135000
_diffrn_orient_matrix_UB_31 -0.0688709000
_diffrn_orient_matrix_UB_32 0.0958735000
_diffrn_orient_matrix_UB_33 0.0153080000
_diffrn_radiation_monochromator mirror
_diffrn_radiation_probe x-ray
_diffrn_radiation_type CuK\a
_diffrn_radiation_wavelength 1.54184
_diffrn_reflns_av_R_equivalents 0.0225
_diffrn_reflns_av_unetI/netI 0.0235
_diffrn_reflns_Laue_measured_fraction_full 0.990
_diffrn_reflns_Laue_measured_fraction_max 0.958
_diffrn_reflns_limit_h_max 5
_diffrn_reflns_limit_h_min -17
_diffrn_reflns_limit_k_max 14
_diffrn_reflns_limit_k_min -13
_diffrn_reflns_limit_l_max 16
_diffrn_reflns_limit_l_min -11
_diffrn_reflns_number 5070
_diffrn_reflns_point_group_measured_fraction_full 0.990
_diffrn_reflns_point_group_measured_fraction_max 0.958
_diffrn_reflns_theta_full 67.684
_diffrn_reflns_theta_max 73.986
_diffrn_reflns_theta_min 4.785
_diffrn_source 'micro-focus sealed X-ray tube'
_diffrn_source_type 'SuperNova (Cu) X-ray Source'
_exptl_absorpt_coefficient_mu 0.592
_exptl_absorpt_correction_T_max 1.00000
_exptl_absorpt_correction_T_min 0.92830
_exptl_absorpt_correction_type multi-scan
_exptl_absorpt_process_details
;
CrysAlisPro 1.171.38.43 (Rigaku Oxford Diffraction, 2015)
Empirical absorption correction using spherical harmonics,
 implemented in SCALE3 ABSPACK scaling algorithm.
;
_exptl_crystal_colour Yellow
_exptl_crystal_colour_primary red
_exptl_crystal_density_diffrn 1.334
_exptl_crystal_description block
_exptl_crystal_F_000 952
_exptl_crystal_size_max 0.11
_exptl_crystal_size_mid 0.06
_exptl_crystal_size_min 0.04
_refine_diff_density_max 0.238
_refine_diff_density_min -0.204
_refine_diff_density_rms 0.042
_refine_ls_extinction_method none
_refine_ls_goodness_of_fit_ref 1.032
_refine_ls_hydrogen_treatment constr
_refine_ls_matrix_type full
_refine_ls_number_parameters 172
_refine_ls_number_reflns 2370
_refine_ls_number_restraints 0
_refine_ls_restrained_S_all 1.032
_refine_ls_R_factor_all 0.0476
_refine_ls_R_factor_gt 0.0409
_refine_ls_shift/su_max 0.000
_refine_ls_shift/su_mean 0.000
_refine_ls_structure_factor_coef Fsqd
_refine_ls_weighting_details 'w=1/[\s^2^(Fo^2^)+(0.0684P)^2^+0.4412P] where P=(Fo^2^+2Fc^2^)/3'
_refine_ls_weighting_scheme calc
_refine_ls_wR_factor_gt 0.1119
_refine_ls_wR_factor_ref 0.1181
_reflns_Friedel_coverage 0.000
_reflns_number_gt 2056
_reflns_number_total 2370
_reflns_threshold_expression 'I > 2\s(I)'
_cod_data_source_file c8ra02205d2.cif
_cod_data_source_block 18020603
_cod_database_code 7230469
_chemical_oxdiff_formula CHN
_chemical_oxdiff_usercomment TM-AN
_shelx_space_group_comment
;
The symmetry employed for this shelxl refinement is uniquely defined
by the following loop, which should always be used as a source of
symmetry information in preference to the above space-group names.
They are only intended as comments.
;
_reflns_odcompleteness_completeness 98.63
_reflns_odcompleteness_iscentric 1
_reflns_odcompleteness_theta 66.97
_olex2_refinement_description
;
1. Fixed Uiso
 At 1.2 times of:
  All C(H) groups, All C(H,H) groups
2.a Secondary CH2 refined with riding coordinates:
 C12(H12A,H12B), C17(H17A,H17B), C18(H18A,H18B), C19(H19A,H19B)
2.b Aromatic/amide H refined with riding coordinates:
 C8(H8), C10(H10), C11(H11), C14(H14), C15(H15), C16(H16)
;
_shelx_shelxl_version_number 2014/7
_olex2_submission_special_instructions 'No special instructions were received'
_oxdiff_exptl_absorpt_empirical_details
;
Empirical correction (ABSPACK) includes:
- Absorption correction using spherical harmonics
- Frame scaling
;
_oxdiff_exptl_absorpt_empirical_full_max 1.207
_oxdiff_exptl_absorpt_empirical_full_min 0.863

loop_
_space_group_symop_operation_xyz
'x, y, z'
'-x+1/2, -y+1/2, z+1/2'
'x+1/2, -y+1/2, -z'
'-x, y, -z+1/2'
'-x, -y, -z'
'x-1/2, y-1/2, -z-1/2'
'-x-1/2, y-1/2, z'
'x, -y, z-1/2'

loop_
_atom_site_label
_atom_site_type_symbol
_atom_site_fract_x
_atom_site_fract_y
_atom_site_fract_z
_atom_site_U_iso_or_equiv
_atom_site_adp_type
_atom_site_occupancy
_atom_site_site_symmetry_order
_atom_site_calc_flag
_atom_site_refinement_flags_posn
N1 N 0.32023(7) 0.81095(9) 0.14361(8) 0.0282(3) Uani 1 1 d .
C2 C 0.20748(8) 0.91320(10) 0.23761(9) 0.0243(3) Uani 1 1 d .
C3 C 0.04686(8) 0.85624(10) 0.23027(9) 0.0234(3) Uani 1 1 d .
C4 C 0.16050(8) 0.76573(10) 0.12490(9) 0.0234(3) Uani 1 1 d .
C5 C 0.06879(8) 0.78050(10) 0.15575(8) 0.0231(3) Uani 1 1 d .
C6 C 0.27544(9) 0.98702(11) 0.27576(9) 0.0281(3) Uani 1 1 d .
C7 C 0.11528(8) 0.92551(10) 0.26855(9) 0.0241(3) Uani 1 1 d .
C8 C 0.11196(9) 0.63009(11) 0.00480(9) 0.0306(3) Uani 1 1 d .
H8 H 0.1252 0.5804 -0.0450 0.037 Uiso 1 1 calc R
C9 C 0.18058(9) 0.68778(11) 0.04925(9) 0.0277(3) Uani 1 1 d .
C10 C 0.00022(8) 0.71649(10) 0.10757(9) 0.0264(3) Uani 1 1 d .
H10 H -0.0598 0.7237 0.1269 0.032 Uiso 1 1 calc R
C11 C 0.25234(10) 1.06771(11) 0.34073(10) 0.0341(3) Uani 1 1 d .
H11 H 0.2967 1.1160 0.3644 0.041 Uiso 1 1 calc R
C12 C 0.37027(9) 0.97309(12) 0.23828(10) 0.0320(3) Uani 1 1 d .
H12A H 0.4132 0.9970 0.2870 0.038 Uiso 1 1 calc R
H12B H 0.3787 1.0204 0.1820 0.038 Uiso 1 1 calc R
C13 C 0.23052(8) 0.82957(10) 0.16907(9) 0.0239(3) Uani 1 1 d .
C14 C 0.02115(10) 0.64542(11) 0.03404(9) 0.0305(3) Uani 1 1 d .
H14 H -0.0248 0.6065 0.0026 0.037 Uiso 1 1 calc R
C15 C 0.09542(9) 1.01015(11) 0.33879(10) 0.0294(3) Uani 1 1 d .
H15 H 0.0365 1.0180 0.3615 0.035 Uiso 1 1 calc R
C16 C 0.16180(10) 1.07958(11) 0.37298(11) 0.0346(3) Uani 1 1 d .
H16 H 0.1475 1.1351 0.4178 0.041 Uiso 1 1 calc R
C17 C 0.27806(10) 0.67481(12) 0.01943(10) 0.0344(3) Uani 1 1 d .
H17A H 0.2912 0.7262 -0.0331 0.041 Uiso 1 1 calc R
H17B H 0.2884 0.5984 -0.0031 0.041 Uiso 1 1 calc R
C18 C 0.38770(9) 0.85104(12) 0.21206(10) 0.0316(3) Uani 1 1 d .
H18A H 0.4476 0.8440 0.1841 0.038 Uiso 1 1 calc R
H18B H 0.3857 0.8049 0.2696 0.038 Uiso 1 1 calc R
C19 C 0.34062(9) 0.69972(12) 0.10310(10) 0.0325(3) Uani 1 1 d .
H19A H 0.3332 0.6424 0.1523 0.039 Uiso 1 1 calc R
H19B H 0.4030 0.6979 0.0814 0.039 Uiso 1 1 calc R

loop_
_atom_site_aniso_label
_atom_site_aniso_U_11
_atom_site_aniso_U_22
_atom_site_aniso_U_33
_atom_site_aniso_U_23
_atom_site_aniso_U_13
_atom_site_aniso_U_12
N1 0.0183(5) 0.0317(6) 0.0346(6) 0.0027(4) 0.0012(4) -0.0011(4)
C2 0.0207(6) 0.0236(6) 0.0285(6) 0.0051(4) -0.0044(5) -0.0020(5)
C3 0.0188(6) 0.0220(6) 0.0294(6) 0.0034(5) -0.0025(5) 0.0008(4)
C4 0.0221(6) 0.0225(6) 0.0255(6) 0.0044(4) -0.0007(5) -0.0008(4)
C5 0.0210(6) 0.0215(5) 0.0268(6) 0.0035(4) -0.0030(5) -0.0008(4)
C6 0.0231(6) 0.0272(6) 0.0341(6) 0.0076(5) -0.0065(5) -0.0046(5)
C7 0.0218(6) 0.0219(6) 0.0285(6) 0.0028(4) -0.0031(5) 0.0002(4)
C8 0.0364(7) 0.0294(6) 0.0261(6) -0.0026(5) 0.0008(5) -0.0019(5)
C9 0.0286(7) 0.0277(6) 0.0269(6) 0.0037(5) 0.0028(5) -0.0001(5)
C10 0.0203(6) 0.0263(6) 0.0326(6) 0.0016(5) -0.0029(5) -0.0016(5)
C11 0.0307(7) 0.0287(6) 0.0428(7) -0.0012(5) -0.0095(6) -0.0084(5)
C12 0.0215(6) 0.0366(7) 0.0380(7) 0.0075(6) -0.0048(5) -0.0088(5)
C13 0.0190(6) 0.0249(6) 0.0277(6) 0.0067(4) -0.0003(4) -0.0011(5)
C14 0.0315(7) 0.0290(6) 0.0310(6) -0.0011(5) -0.0072(5) -0.0040(5)
C15 0.0255(6) 0.0275(6) 0.0351(6) -0.0015(5) -0.0024(5) 0.0007(5)
C16 0.0358(7) 0.0272(7) 0.0407(7) -0.0063(5) -0.0069(6) -0.0001(5)
C17 0.0308(7) 0.0380(7) 0.0344(7) -0.0030(5) 0.0085(5) -0.0001(6)
C18 0.0188(6) 0.0401(7) 0.0359(7) 0.0060(6) -0.0009(5) -0.0020(5)
C19 0.0240(6) 0.0344(7) 0.0391(7) 0.0039(6) 0.0069(5) 0.0026(5)

loop_
_atom_type_symbol
_atom_type_description
_atom_type_scat_dispersion_real
_atom_type_scat_dispersion_imag
_atom_type_scat_source
C C 0.0181 0.0091 'International Tables Vol C Tables 4.2.6.8 and 6.1.1.4'
H H 0.0000 0.0000 'International Tables Vol C Tables 4.2.6.8 and 6.1.1.4'
N N 0.0311 0.0180 'International Tables Vol C Tables 4.2.6.8 and 6.1.1.4'

loop_
_geom_angle_atom_site_label_1
_geom_angle_atom_site_label_2
_geom_angle_atom_site_label_3
_geom_angle
_geom_angle_site_symmetry_3
C13 N1 C18 115.74(11) .
C13 N1 C19 115.91(11) .
C18 N1 C19 113.81(11) .
C6 C2 C7 119.45(12) .
C13 C2 C6 120.49(12) .
C13 C2 C7 120.05(11) .
C5 C3 C3 119.01(10) 4
C7 C3 C3 121.92(11) 4
C7 C3 C5 118.99(11) .
C9 C4 C5 119.69(11) .
C13 C4 C5 119.63(11) .
C13 C4 C9 120.68(11) .
C3 C5 C4 121.06(11) .
C3 C5 C10 121.25(12) .
C10 C5 C4 117.69(11) .
C2 C6 C12 117.22(12) .
C11 C6 C2 119.95(12) .
C11 C6 C12 122.79(12) .
C3 C7 C2 120.61(11) .
C3 C7 C15 121.33(12) .
C15 C7 C2 118.06(11) .
C9 C8 C14 120.57(12) .
C4 C9 C17 117.80(12) .
C8 C9 C4 120.00(12) .
C8 C9 C17 122.17(12) .
C14 C10 C5 121.24(12) .
C6 C11 C16 121.14(12) .
C6 C12 C18 110.30(11) .
N1 C13 C2 120.78(11) .
N1 C13 C4 119.99(11) .
C2 C13 C4 119.22(11) .
C10 C14 C8 120.76(12) .
C16 C15 C7 120.85(13) .
C15 C16 C11 120.51(13) .
C9 C17 C19 110.61(11) .
N1 C18 C12 110.62(11) .
N1 C19 C17 110.20(12) .

loop_
_geom_bond_atom_site_label_1
_geom_bond_atom_site_label_2
_geom_bond_distance
_geom_bond_site_symmetry_2
N1 C13 1.3896(16) .
N1 C18 1.4578(17) .
N1 C19 1.4643(18) .
C2 C6 1.4333(17) .
C2 C7 1.4359(18) .
C2 C13 1.4162(18) .
C3 C3 1.489(2) 4
C3 C5 1.4086(17) .
C3 C7 1.4066(17) .
C4 C5 1.4319(17) .
C4 C9 1.4309(18) .
C4 C13 1.4210(18) .
C5 C10 1.4319(17) .
C6 C11 1.359(2) .
C6 C12 1.5039(18) .
C7 C15 1.4302(18) .
C8 C9 1.3700(19) .
C8 C14 1.4137(19) .
C9 C17 1.5065(18) .
C10 C14 1.3601(19) .
C11 C16 1.418(2) .
C12 C18 1.513(2) .
C15 C16 1.365(2) .
C17 C19 1.515(2) .
